data_7211648
loop_
_publ_author_name
'Zang, Hong-Ying'
'Lan, Ya-Qian'
'Yang, Guang-Sheng'
'Wang, Xin-Long'
'Shao, Kui-Zhan'
'Xu, Guang-Juan'
'Su, Zhong-Min'

_publ_section_title
;
 Construction and property investigation of transition-metal complexes
 modified octamolybdate hybrid materials based on V-shaped organic ligands
;
_journal_issue 2
_journal_name_full CrystEngComm
_journal_page_first 434
_journal_paper_doi 10.1039/b911881k
_journal_volume 12
_journal_year 2010
_chemical_formula_moiety 'C16 H16 Cl Cu3 Mo4 N8 O13'
_chemical_formula_sum 'C16 H16 Cl Cu3 Mo4 N8 O13'
_chemical_formula_weight 1138.20
_chemical_name_systematic
;
?
;
_space_group_IT_number 2
_symmetry_cell_setting triclinic
_symmetry_space_group_name_Hall '-P 1'
_symmetry_space_group_name_H-M 'P -1'
_atom_sites_solution_hydrogens geom
_atom_sites_solution_primary direct
_atom_sites_solution_secondary difmap
_audit_creation_method SHELXL-97
_cell_angle_alpha 96.116(3)
_cell_angle_beta 102.112(3)
_cell_angle_gamma 108.448(4)
_cell_formula_units_Z 2
_cell_length_a 10.651(3)
_cell_length_b 11.293(3)
_cell_length_c 12.834(7)
_cell_measurement_reflns_used 'total reflection'
_cell_measurement_temperature 293(2)
_cell_measurement_theta_max 26.04
_cell_measurement_theta_min 1.33
_cell_volume 1406.7(9)
_computing_cell_refinement 'Bruker SMART'
_computing_data_collection 'Bruker SMART'
_computing_data_reduction 'Bruker SMART'
_computing_molecular_graphics 'Bruker SHELXTL'
_computing_publication_material 'Bruker SHELXTL'
_computing_structure_refinement 'SHELXL-97 (Sheldrick, 1997)'
_computing_structure_solution 'SHELXS-97 (Sheldrick, 1990)'
_diffrn_ambient_temperature 293(2)
_diffrn_measured_fraction_theta_full 0.977
_diffrn_measured_fraction_theta_max 0.977
_diffrn_measurement_device_type 'Bruker SMART APEX II CCD area-detector'
_diffrn_measurement_method '\f and \w scans'
_diffrn_radiation_monochromator graphite
_diffrn_radiation_source 'fine-focus sealed tube'
_diffrn_radiation_type MoK\a
_diffrn_radiation_wavelength 0.71069
_diffrn_reflns_av_R_equivalents 0.0177
_diffrn_reflns_av_sigmaI/netI 0.0408
_diffrn_reflns_limit_h_max 9
_diffrn_reflns_limit_h_min -12
_diffrn_reflns_limit_k_max 13
_diffrn_reflns_limit_k_min -8
_diffrn_reflns_limit_l_max 14
_diffrn_reflns_limit_l_min -15
_diffrn_reflns_number 6985
_diffrn_reflns_theta_full 25.00
_diffrn_reflns_theta_max 25.00
_diffrn_reflns_theta_min 1.65
_diffrn_standards_interval_time 0
_diffrn_standards_number 0
_exptl_absorpt_coefficient_mu 4.122
_exptl_absorpt_correction_T_max 0.316
_exptl_absorpt_correction_T_min 0.208
_exptl_absorpt_correction_type multi-scan
_exptl_absorpt_process_details 'SADABS (Sheldrick, 1996)'
_exptl_crystal_colour red
_exptl_crystal_density_diffrn 2.687
_exptl_crystal_density_method 'not measured'
_exptl_crystal_description block
_exptl_crystal_F_000 1088
_exptl_crystal_size_max 0.4
_exptl_crystal_size_mid 0.36
_exptl_crystal_size_min 0.28
_refine_diff_density_max 1.209
_refine_diff_density_min -3.255
_refine_diff_density_rms 0.234
_refine_ls_extinction_method none
_refine_ls_goodness_of_fit_ref 1.072
_refine_ls_hydrogen_treatment constr
_refine_ls_matrix_type full
_refine_ls_number_parameters 406
_refine_ls_number_reflns 4852
_refine_ls_number_restraints 0
_refine_ls_restrained_S_all 1.072
_refine_ls_R_factor_all 0.0743
_refine_ls_R_factor_gt 0.0615
_refine_ls_shift/su_max 0.000
_refine_ls_shift/su_mean 0.000
_refine_ls_structure_factor_coef Fsqd
_refine_ls_weighting_details 'calc w=1/[\s^2^(Fo^2^)+(0.1125P)^2^+12.3739P] where P=(Fo^2^+2Fc^2^)/3'
_refine_ls_weighting_scheme calc
_refine_ls_wR_factor_gt 0.1768
_refine_ls_wR_factor_ref 0.1887
_reflns_number_gt 3917
_reflns_number_total 4852
_reflns_threshold_expression >2sigma(I)
_cod_data_source_file b911881k.txt
_cod_data_source_block 5
_cod_original_sg_symbol_H-M p-1
_cod_database_code 7211648

loop_
_symmetry_equiv_pos_as_xyz
'x, y, z'
'-x, -y, -z'

loop_
_atom_site_label
_atom_site_type_symbol
_atom_site_fract_x
_atom_site_fract_y
_atom_site_fract_z
_atom_site_U_iso_or_equiv
_atom_site_adp_type
_atom_site_occupancy
_atom_site_symmetry_multiplicity
_atom_site_calc_flag
_atom_site_refinement_flags
Cu1 Cu -0.3378(2) 1.32158(19) 1.48890(15) 0.0697(6) Uani 1 1 d .
Cu2 Cu -0.3775(3) 1.4927(3) 1.0778(2) 0.1025(9) Uani 1 1 d .
Cu3 Cu 0.12105(16) 1.13291(15) 1.01694(13) 0.0452(4) Uani 1 1 d .
Mo1 Mo 0.22293(9) 1.28325(9) 0.41920(8) 0.0309(3) Uani 1 1 d .
Mo2 Mo 0.16540(8) 0.98922(8) 0.50199(6) 0.0202(2) Uani 1 1 d .
Mo3 Mo -0.10028(9) 0.75480(8) 0.36789(7) 0.0270(3) Uani 1 1 d .
Mo4 Mo 0.05618(9) 0.95761(8) 0.71557(6) 0.0228(2) Uani 1 1 d .
C1 C 0.3150(13) 0.9978(13) 1.0156(10) 0.043(3) Uani 1 1 d .
H1 H 0.2907 0.9767 0.9403 0.051 Uiso 1 1 calc R
C2 C 0.3179(12) 1.0765(11) 1.1743(9) 0.037(3) Uani 1 1 d .
H2 H 0.2995 1.1171 1.2332 0.044 Uiso 1 1 calc R
C3 C 0.5119(12) 1.0169(12) 1.2758(10) 0.044(3) Uani 1 1 d .
H3A H 0.5028 1.0645 1.3396 0.052 Uiso 1 1 calc R
H3B H 0.6047 1.0550 1.2694 0.052 Uiso 1 1 calc R
C4 C 0.4860(11) 0.8801(11) 1.2888(9) 0.035(2) Uani 1 1 d .
C5 C 0.5211(12) 0.7955(12) 1.2240(10) 0.043(3) Uani 1 1 d .
H5 H 0.5616 0.8195 1.1684 0.051 Uiso 1 1 calc R
C6 C 0.4932(13) 0.6757(13) 1.2458(11) 0.047(3) Uani 1 1 d .
H7 H 0.5177 0.6173 1.2053 0.057 Uiso 1 1 calc R
C7 C 0.4312(15) 0.6393(13) 1.3243(11) 0.050(3) Uani 1 1 d .
H6 H 0.4111 0.5556 1.3344 0.061 Uiso 1 1 calc R
C8 C 0.4235(12) 0.8391(11) 1.3683(9) 0.037(3) Uani 1 1 d .
H8 H 0.3981 0.8957 1.4099 0.044 Uiso 1 1 calc R
C9 C -0.3771(13) 1.3726(11) 1.2713(11) 0.044(3) Uani 1 1 d .
H9 H -0.4701 1.3567 1.2629 0.053 Uiso 1 1 calc R
C10 C -0.1738(13) 1.3860(10) 1.3354(9) 0.037(3) Uani 1 1 d .
H10 H -0.0947 1.3836 1.3810 0.044 Uiso 1 1 calc R
C11 C -0.0733(12) 1.4634(11) 1.1881(10) 0.037(3) Uani 1 1 d .
H11A H 0.0135 1.4781 1.2395 0.045 Uiso 1 1 calc R
H11B H -0.0737 1.5446 1.1701 0.045 Uiso 1 1 calc R
C12 C -0.0844(11) 1.3756(10) 1.0862(9) 0.029(2) Uani 1 1 d .
C13 C -0.1584(12) 1.3778(11) 0.9847(10) 0.040(3) Uani 1 1 d .
H13 H -0.2104 1.4302 0.9774 0.048 Uiso 1 1 calc R
C14 C -0.1552(11) 1.3029(11) 0.8952(9) 0.036(3) Uani 1 1 d .
H14 H -0.2071 1.3025 0.8271 0.043 Uiso 1 1 calc R
C15 C -0.0759(10) 1.2289(10) 0.9057(8) 0.029(2) Uani 1 1 d .
H15 H -0.0733 1.1792 0.8441 0.035 Uiso 1 1 calc R
C16 C -0.0058(12) 1.2998(10) 1.0920(9) 0.033(2) Uani 1 1 d .
H16 H 0.0466 1.2988 1.1595 0.040 Uiso 1 1 calc R
N1 N 0.2521(10) 1.0618(9) 1.0732(7) 0.034(2) Uani 1 1 d .
N2 N 0.4123(11) 0.9699(12) 1.0778(8) 0.050(3) Uani 1 1 d .
N3 N 0.4166(9) 1.0243(9) 1.1812(8) 0.037(2) Uani 1 1 d .
N4 N 0.3975(12) 0.7197(11) 1.3883(8) 0.048(3) Uani 1 1 d .
N5 N -0.2973(12) 1.3613(9) 1.3589(8) 0.044(3) Uani 1 1 d .
N6 N -0.3145(10) 1.4083(10) 1.1961(8) 0.040(2) Uani 1 1 d .
N7 N -0.1844(9) 1.4132(8) 1.2398(7) 0.0293(19) Uani 1 1 d .
N8 N -0.0017(10) 1.2260(8) 1.0027(7) 0.032(2) Uani 1 1 d .
O1 O 0.1451(10) 1.3894(8) 0.3901(7) 0.053(2) Uani 1 1 d .
O2 O 0.3805(9) 1.3456(8) 0.3956(8) 0.048(2) Uani 1 1 d .
O3 O -0.2501(7) 0.6877(7) 0.4293(6) 0.0343(17) Uani 1 1 d .
O4 O 0.2826(7) 1.1115(7) 0.4640(6) 0.0297(16) Uani 1 1 d .
O5 O -0.1759(9) 0.7002(7) 0.2336(6) 0.0391(19) Uani 1 1 d .
O6 O 0.1811(7) 1.0751(6) 0.6462(5) 0.0246(14) Uani 1 1 d .
O7 O 0.2474(8) 0.8855(7) 0.5303(6) 0.0329(17) Uani 1 1 d .
O8 O -0.0042(9) 0.6649(7) 0.4028(7) 0.0405(19) Uani 1 1 d .
O9 O 0.0520(7) 0.9074(6) 0.3567(5) 0.0243(14) Uani 1 1 d .
O10 O -0.0280(6) 0.8843(6) 0.5338(5) 0.0219(14) Uani 1 1 d .
O11 O -0.1238(7) 0.8464(7) 0.7075(6) 0.0300(16) Uani 1 1 d .
O12 O 0.1483(8) 0.8617(7) 0.7402(6) 0.0323(16) Uani 1 1 d .
O13 O 0.0911(8) 1.0517(8) 0.8375(6) 0.0372(18) Uani 1 1 d .
Cl1 Cl -0.3628(5) 1.6136(5) 0.9589(4) 0.0889(14) Uani 1 1 d .

loop_
_atom_site_aniso_label
_atom_site_aniso_U_11
_atom_site_aniso_U_22
_atom_site_aniso_U_33
_atom_site_aniso_U_23
_atom_site_aniso_U_13
_atom_site_aniso_U_12
Cu1 0.0962(15) 0.0642(12) 0.0447(10) 0.0217(9) 0.0347(10) 0.0080(11)
Cu2 0.132(2) 0.135(2) 0.0840(17) 0.0438(16) 0.0430(16) 0.087(2)
Cu3 0.0494(9) 0.0555(9) 0.0427(9) 0.0062(7) 0.0065(7) 0.0390(8)
Mo1 0.0301(5) 0.0320(5) 0.0326(5) 0.0100(4) 0.0081(4) 0.0122(4)
Mo2 0.0189(4) 0.0256(4) 0.0192(4) 0.0024(3) 0.0047(3) 0.0124(3)
Mo3 0.0344(5) 0.0205(4) 0.0246(5) -0.0032(3) 0.0054(4) 0.0112(4)
Mo4 0.0262(5) 0.0289(5) 0.0166(4) 0.0036(3) 0.0052(3) 0.0142(4)
C1 0.054(8) 0.069(8) 0.029(6) 0.023(6) 0.017(5) 0.048(7)
C2 0.037(6) 0.048(7) 0.031(6) 0.008(5) 0.005(5) 0.025(5)
C3 0.028(6) 0.052(7) 0.042(7) 0.014(6) 0.000(5) 0.006(5)
C4 0.033(6) 0.043(6) 0.033(6) 0.016(5) 0.007(5) 0.016(5)
C5 0.040(7) 0.055(8) 0.044(7) 0.021(6) 0.018(6) 0.023(6)
C6 0.046(7) 0.055(8) 0.045(7) -0.005(6) 0.011(6) 0.029(6)
C7 0.067(9) 0.048(7) 0.043(7) 0.015(6) 0.009(7) 0.029(7)
C8 0.040(6) 0.040(6) 0.029(6) 0.003(5) 0.011(5) 0.010(5)
C9 0.039(7) 0.048(7) 0.062(8) 0.029(6) 0.028(6) 0.023(6)
C10 0.045(7) 0.031(6) 0.036(6) 0.008(5) 0.005(5) 0.020(5)
C11 0.039(6) 0.034(6) 0.044(7) 0.006(5) 0.025(5) 0.012(5)
C12 0.031(5) 0.032(5) 0.033(6) 0.007(4) 0.017(5) 0.015(4)
C13 0.031(6) 0.049(7) 0.052(7) 0.023(6) 0.012(5) 0.024(5)
C14 0.028(6) 0.050(7) 0.034(6) 0.012(5) 0.013(5) 0.015(5)
C15 0.028(5) 0.043(6) 0.022(5) 0.006(4) 0.013(4) 0.015(5)
C16 0.041(6) 0.030(5) 0.033(6) 0.009(5) 0.007(5) 0.019(5)
N1 0.039(5) 0.039(5) 0.030(5) 0.013(4) 0.006(4) 0.022(4)
N2 0.054(6) 0.093(9) 0.038(6) 0.033(6) 0.032(5) 0.051(6)
N3 0.031(5) 0.050(6) 0.033(5) 0.015(4) 0.006(4) 0.017(4)
N4 0.057(7) 0.056(7) 0.035(6) 0.021(5) 0.014(5) 0.019(5)
N5 0.069(7) 0.031(5) 0.041(6) 0.010(4) 0.028(5) 0.017(5)
N6 0.043(6) 0.056(6) 0.033(5) 0.017(5) 0.020(4) 0.024(5)
N7 0.033(5) 0.023(4) 0.037(5) 0.005(4) 0.018(4) 0.011(4)
N8 0.043(5) 0.035(5) 0.028(5) 0.010(4) 0.017(4) 0.022(4)
O1 0.066(6) 0.049(5) 0.051(5) 0.012(4) 0.005(5) 0.035(5)
O2 0.038(5) 0.042(5) 0.065(6) 0.014(4) 0.020(4) 0.011(4)
O3 0.028(4) 0.024(4) 0.040(4) 0.004(3) 0.001(3) 0.000(3)
O4 0.030(4) 0.035(4) 0.030(4) 0.011(3) 0.009(3) 0.016(3)
O5 0.053(5) 0.032(4) 0.028(4) -0.009(3) 0.001(4) 0.018(4)
O6 0.030(4) 0.024(3) 0.022(3) 0.001(3) 0.005(3) 0.015(3)
O7 0.038(4) 0.039(4) 0.034(4) 0.010(3) 0.011(3) 0.027(3)
O8 0.046(5) 0.027(4) 0.045(5) -0.004(3) 0.004(4) 0.017(4)
O9 0.032(4) 0.036(4) 0.016(3) 0.006(3) 0.010(3) 0.023(3)
O10 0.021(3) 0.026(3) 0.021(3) 0.003(3) 0.007(3) 0.012(3)
O11 0.028(4) 0.042(4) 0.026(4) 0.013(3) 0.013(3) 0.014(3)
O12 0.034(4) 0.036(4) 0.033(4) 0.007(3) 0.008(3) 0.019(3)
O13 0.047(5) 0.047(5) 0.022(4) 0.001(3) 0.006(3) 0.026(4)
Cl1 0.081(3) 0.091(3) 0.092(3) 0.036(3) 0.013(3) 0.025(3)

loop_
_atom_type_symbol
_atom_type_description
_atom_type_scat_dispersion_real
_atom_type_scat_dispersion_imag
_atom_type_scat_source
C C 0.0033 0.0016 'International Tables Vol C Tables 4.2.6.8 and 6.1.1.4'
H H 0.0000 0.0000 'International Tables Vol C Tables 4.2.6.8 and 6.1.1.4'
N N 0.0061 0.0033 'International Tables Vol C Tables 4.2.6.8 and 6.1.1.4'
O O 0.0106 0.0060 'International Tables Vol C Tables 4.2.6.8 and 6.1.1.4'
Cu Cu 0.3201 1.2651 'International Tables Vol C Tables 4.2.6.8 and 6.1.1.4'
Mo Mo -1.6832 0.6857 'International Tables Vol C Tables 4.2.6.8 and 6.1.1.4'
Cl Cl 0.1484 0.1585 'International Tables Vol C Tables 4.2.6.8 and 6.1.1.4'

loop_
_geom_angle_atom_site_label_1
_geom_angle_atom_site_label_2
_geom_angle_atom_site_label_3
_geom_angle
_geom_angle_site_symmetry_1
_geom_angle_site_symmetry_3
N5 Cu1 N4 173.9(5) . 2_578
N6 Cu2 Cl1 158.1(4) . .
N6 Cu2 Cl1 100.3(3) . 2_487
Cl1 Cu2 Cl1 101.50(19) . 2_487
N6 Cu2 Cu2 145.0(4) . 2_487
Cl1 Cu2 Cu2 56.79(16) . 2_487
Cl1 Cu2 Cu2 44.71(14) 2_487 2_487
N1 Cu3 N8 163.5(4) . .
N1 Cu3 O13 96.0(3) . .
N8 Cu3 O13 100.5(3) . .
O1 Mo1 O2 104.9(5) . .
O1 Mo1 O3 98.5(4) . 2_576
O2 Mo1 O3 106.5(4) . 2_576
O1 Mo1 O11 98.3(4) . 2_576
O2 Mo1 O11 102.6(4) . 2_576
O3 Mo1 O11 141.1(3) 2_576 2_576
O1 Mo1 O4 167.2(4) . .
O2 Mo1 O4 87.9(3) . .
O3 Mo1 O4 78.5(3) 2_576 .
O11 Mo1 O4 77.3(3) 2_576 .
O7 Mo2 O4 104.7(4) . .
O7 Mo2 O9 100.6(3) . .
O4 Mo2 O9 96.6(3) . .
O7 Mo2 O6 101.9(3) . .
O4 Mo2 O6 98.5(3) . .
O9 Mo2 O6 148.6(3) . .
O7 Mo2 O10 98.1(3) . .
O4 Mo2 O10 157.2(3) . .
O9 Mo2 O10 78.1(3) . .
O6 Mo2 O10 77.3(3) . .
O7 Mo2 O10 173.1(3) . 2_576
O4 Mo2 O10 82.2(3) . 2_576
O9 Mo2 O10 77.8(2) . 2_576
O6 Mo2 O10 77.2(2) . 2_576
O10 Mo2 O10 75.0(3) . 2_576
O7 Mo2 Mo3 88.9(3) . .
O4 Mo2 Mo3 133.1(2) . .
O9 Mo2 Mo3 36.5(2) . .
O6 Mo2 Mo3 122.7(2) . .
O10 Mo2 Mo3 45.46(17) . .
O10 Mo2 Mo3 85.94(16) 2_576 .
O7 Mo2 Mo4 89.9(3) . .
O4 Mo2 Mo4 134.4(2) . .
O9 Mo2 Mo4 123.3(2) . .
O6 Mo2 Mo4 35.9(2) . .
O10 Mo2 Mo4 45.16(17) . .
O10 Mo2 Mo4 85.53(16) 2_576 .
Mo3 Mo2 Mo4 89.22(4) . .
O8 Mo3 O5 105.0(4) . .
O8 Mo3 O3 102.2(4) . .
O5 Mo3 O3 101.4(4) . .
O8 Mo3 O9 97.0(3) . .
O5 Mo3 O9 98.4(3) . .
O3 Mo3 O9 147.7(3) . .
O8 Mo3 O10 95.1(3) . .
O5 Mo3 O10 159.5(3) . .
O3 Mo3 O10 78.1(3) . .
O9 Mo3 O10 74.5(2) . .
O8 Mo3 O6 163.8(3) . 2_576
O5 Mo3 O6 88.0(3) . 2_576
O3 Mo3 O6 84.3(3) . 2_576
O9 Mo3 O6 71.1(2) . 2_576
O10 Mo3 O6 71.5(2) . 2_576
O8 Mo3 Mo2 85.2(3) . .
O5 Mo3 Mo2 133.6(3) . .
O3 Mo3 Mo2 120.9(2) . .
O9 Mo3 Mo2 35.22(18) . .
O10 Mo3 Mo2 42.81(16) . .
O6 Mo3 Mo2 78.83(17) 2_576 .
O12 Mo4 O13 104.1(4) . .
O12 Mo4 O11 101.5(3) . .
O13 Mo4 O11 100.0(4) . .
O12 Mo4 O6 97.2(3) . .
O13 Mo4 O6 99.9(4) . .
O11 Mo4 O6 148.4(3) . .
O12 Mo4 O10 97.1(3) . .
O13 Mo4 O10 158.6(3) . .
O11 Mo4 O10 78.5(3) . .
O6 Mo4 O10 74.0(3) . .
O12 Mo4 O9 166.0(3) . 2_576
O13 Mo4 O9 86.4(3) . 2_576
O11 Mo4 O9 85.5(3) . 2_576
O6 Mo4 O9 71.5(2) . 2_576
O10 Mo4 O9 72.2(2) . 2_576
O12 Mo4 Mo2 86.5(3) . .
O13 Mo4 Mo2 134.9(3) . .
O11 Mo4 Mo2 121.1(2) . .
O6 Mo4 Mo2 34.92(18) . .
O10 Mo4 Mo2 42.65(16) . .
O9 Mo4 Mo2 79.58(16) 2_576 .
N2 C1 N1 113.4(10) . .
N2 C1 H1 123.3 . .
N1 C1 H1 123.3 . .
N1 C2 N3 110.2(10) . .
N1 C2 H2 124.9 . .
N3 C2 H2 124.9 . .
N3 C3 C4 110.9(9) . .
N3 C3 H3A 109.5 . .
C4 C3 H3A 109.5 . .
N3 C3 H3B 109.5 . .
C4 C3 H3B 109.5 . .
H3A C3 H3B 108.1 . .
C8 C4 C5 119.3(11) . .
C8 C4 C3 117.5(11) . .
C5 C4 C3 123.1(11) . .
C6 C5 C4 116.8(11) . .
C6 C5 H5 121.6 . .
C4 C5 H5 121.6 . .
C7 C6 C5 121.9(12) . .
C7 C6 H7 119.0 . .
C5 C6 H7 119.0 . .
N4 C7 C6 122.2(12) . .
N4 C7 H6 118.9 . .
C6 C7 H6 118.9 . .
N4 C8 C4 122.6(11) . .
N4 C8 H8 118.7 . .
C4 C8 H8 118.7 . .
N5 C9 N6 114.1(11) . .
N5 C9 H9 122.9 . .
N6 C9 H9 122.9 . .
N7 C10 N5 108.9(10) . .
N7 C10 H10 125.5 . .
N5 C10 H10 125.5 . .
N7 C11 C12 113.2(9) . .
N7 C11 H11A 108.9 . .
C12 C11 H11A 108.9 . .
N7 C11 H11B 108.9 . .
C12 C11 H11B 108.9 . .
H11A C11 H11B 107.7 . .
C16 C12 C13 117.6(10) . .
C16 C12 C11 118.9(10) . .
C13 C12 C11 123.2(10) . .
C14 C13 C12 120.0(11) . .
C14 C13 H13 120.0 . .
C12 C13 H13 120.0 . .
C13 C14 C15 119.9(11) . .
C13 C14 H14 120.0 . .
C15 C14 H14 120.0 . .
N8 C15 C14 121.4(10) . .
N8 C15 H15 119.3 . .
C14 C15 H15 119.3 . .
N8 C16 C12 122.4(10) . .
N8 C16 H16 118.8 . .
C12 C16 H16 118.8 . .
C2 N1 C1 104.3(9) . .
C2 N1 Cu3 127.7(8) . .
C1 N1 Cu3 127.4(7) . .
C1 N2 N3 103.1(9) . .
C2 N3 N2 109.0(9) . .
C2 N3 C3 129.3(10) . .
N2 N3 C3 121.7(10) . .
C7 N4 C8 117.1(11) . .
C7 N4 Cu1 122.5(9) . 2_578
C8 N4 Cu1 120.0(9) . 2_578
C9 N5 C10 103.9(10) . .
C9 N5 Cu1 129.4(9) . .
C10 N5 Cu1 126.7(9) . .
C9 N6 N7 102.9(9) . .
C9 N6 Cu2 125.9(8) . .
N7 N6 Cu2 127.9(7) . .
C10 N7 N6 110.0(9) . .
C10 N7 C11 127.4(10) . .
N6 N7 C11 121.9(9) . .
C15 N8 C16 118.6(9) . .
C15 N8 Cu3 121.6(7) . .
C16 N8 Cu3 119.6(7) . .
Mo1 O3 Mo3 119.9(4) 2_576 .
Mo2 O4 Mo1 119.0(4) . .
Mo2 O6 Mo4 109.2(3) . .
Mo2 O6 Mo3 109.5(3) . 2_576
Mo4 O6 Mo3 105.0(3) . 2_576
Mo2 O9 Mo3 108.3(3) . .
Mo2 O9 Mo4 109.1(3) . 2_576
Mo3 O9 Mo4 105.0(3) . 2_576
Mo2 O10 Mo4 92.2(2) . .
Mo2 O10 Mo3 91.7(2) . .
Mo4 O10 Mo3 161.6(3) . .
Mo2 O10 Mo2 105.0(3) . 2_576
Mo4 O10 Mo2 97.9(2) . 2_576
Mo3 O10 Mo2 98.4(2) . 2_576
Mo4 O11 Mo1 119.7(4) . 2_576
Mo4 O13 Cu3 166.0(5) . .
Cu2 Cl1 Cu2 78.50(19) . 2_487

loop_
_geom_bond_atom_site_label_1
_geom_bond_atom_site_label_2
_geom_bond_distance
_geom_bond_site_symmetry_2
Cu1 N5 1.873(10) .
Cu1 N4 1.870(10) 2_578
Cu2 N6 1.987(10) .
Cu2 Cl1 2.151(6) .
Cu2 Cl1 2.559(6) 2_487
Cu2 Cu2 2.997(6) 2_487
Cu3 N1 1.878(9) .
Cu3 N8 1.913(9) .
Cu3 O13 2.303(7) .
Mo1 O1 1.690(8) .
Mo1 O2 1.707(8) .
Mo1 O3 1.882(8) 2_576
Mo1 O11 1.922(7) 2_576
Mo1 O4 2.315(7) .
Mo2 O7 1.694(7) .
Mo2 O4 1.735(7) .
Mo2 O9 1.942(7) .
Mo2 O6 1.943(7) .
Mo2 O10 2.174(6) .
Mo2 O10 2.361(7) 2_576
Mo2 Mo3 3.1972(13) .
Mo2 Mo4 3.2059(18) .
Mo3 O8 1.686(8) .
Mo3 O5 1.696(7) .
Mo3 O3 1.906(8) .
Mo3 O9 2.001(7) .
Mo3 O10 2.280(6) .
Mo3 O6 2.349(6) 2_576
Mo4 O12 1.688(7) .
Mo4 O13 1.693(7) .
Mo4 O11 1.905(7) .
Mo4 O6 1.989(7) .
Mo4 O10 2.275(6) .
Mo4 O9 2.340(6) 2_576
C1 N2 1.313(15) .
C1 N1 1.384(15) .
C1 H1 0.9300 .
C2 N1 1.304(14) .
C2 N3 1.351(14) .
C2 H2 0.9300 .
C3 N3 1.439(14) .
C3 C4 1.516(16) .
C3 H3A 0.9700 .
C3 H3B 0.9700 .
C4 C8 1.373(16) .
C4 C5 1.390(17) .
C5 C6 1.364(18) .
C5 H5 0.9300 .
C6 C7 1.348(19) .
C6 H7 0.9300 .
C7 N4 1.341(17) .
C7 H6 0.9300 .
C8 N4 1.352(15) .
C8 H8 0.9300 .
C9 N5 1.304(16) .
C9 N6 1.312(15) .
C9 H9 0.9300 .
C10 N7 1.288(14) .
C10 N5 1.360(16) .
C10 H10 0.9300 .
C11 N7 1.465(13) .
C11 C12 1.514(15) .
C11 H11A 0.9700 .
C11 H11B 0.9700 .
C12 C16 1.371(15) .
C12 C13 1.380(16) .
C13 C14 1.365(17) .
C13 H13 0.9300 .
C14 C15 1.361(15) .
C14 H14 0.9300 .
C15 N8 1.336(13) .
C15 H15 0.9300 .
C16 N8 1.361(14) .
C16 H16 0.9300 .
N2 N3 1.386(14) .
N4 Cu1 1.870(10) 2_578
N6 N7 1.362(13) .
O3 Mo1 1.882(8) 2_576
O6 Mo3 2.349(6) 2_576
O9 Mo4 2.340(6) 2_576
O10 Mo2 2.361(6) 2_576
O11 Mo1 1.922(7) 2_576
Cl1 Cu2 2.559(6) 2_487

loop_
_geom_torsion_atom_site_label_1
_geom_torsion_atom_site_label_2
_geom_torsion_atom_site_label_3
_geom_torsion_atom_site_label_4
_geom_torsion
_geom_torsion_site_symmetry_1
_geom_torsion_site_symmetry_4
O7 Mo2 Mo3 O8 -0.3(4) . .
O4 Mo2 Mo3 O8 108.9(4) . .
O9 Mo2 Mo3 O8 109.4(4) . .
O6 Mo2 Mo3 O8 -103.8(4) . .
O10 Mo2 Mo3 O8 -102.8(4) . .
O10 Mo2 Mo3 O8 -175.8(3) 2_576 .
Mo4 Mo2 Mo3 O8 -90.2(3) . .
O7 Mo2 Mo3 O5 -106.4(4) . .
O4 Mo2 Mo3 O5 2.8(5) . .
O9 Mo2 Mo3 O5 3.3(5) . .
O6 Mo2 Mo3 O5 150.1(4) . .
O10 Mo2 Mo3 O5 151.1(4) . .
O10 Mo2 Mo3 O5 78.1(4) 2_576 .
Mo4 Mo2 Mo3 O5 163.7(4) . .
O7 Mo2 Mo3 O3 101.0(4) . .
O4 Mo2 Mo3 O3 -149.8(4) . .
O9 Mo2 Mo3 O3 -149.3(4) . .
O6 Mo2 Mo3 O3 -2.5(3) . .
O10 Mo2 Mo3 O3 -1.5(3) . .
O10 Mo2 Mo3 O3 -74.5(3) 2_576 .
Mo4 Mo2 Mo3 O3 11.1(3) . .
O7 Mo2 Mo3 O9 -109.7(4) . .
O4 Mo2 Mo3 O9 -0.5(4) . .
O6 Mo2 Mo3 O9 146.9(4) . .
O10 Mo2 Mo3 O9 147.8(4) . .
O10 Mo2 Mo3 O9 74.9(3) 2_576 .
Mo4 Mo2 Mo3 O9 160.4(3) . .
O7 Mo2 Mo3 O10 102.5(4) . .
O4 Mo2 Mo3 O10 -148.3(4) . .
O9 Mo2 Mo3 O10 -147.8(4) . .
O6 Mo2 Mo3 O10 -1.0(3) . .
O10 Mo2 Mo3 O10 -73.0(3) 2_576 .
Mo4 Mo2 Mo3 O10 12.6(2) . .
O7 Mo2 Mo3 O6 177.3(3) . 2_576
O4 Mo2 Mo3 O6 -73.5(4) . 2_576
O9 Mo2 Mo3 O6 -73.0(4) . 2_576
O6 Mo2 Mo3 O6 73.8(3) . 2_576
O10 Mo2 Mo3 O6 74.8(3) . 2_576
O10 Mo2 Mo3 O6 1.8(2) 2_576 2_576
Mo4 Mo2 Mo3 O6 87.40(17) . 2_576
O7 Mo2 Mo4 O12 2.8(3) . .
O4 Mo2 Mo4 O12 -107.8(4) . .
O9 Mo2 Mo4 O12 105.5(3) . .
O6 Mo2 Mo4 O12 -108.0(4) . .
O10 Mo2 Mo4 O12 104.4(4) . .
O10 Mo2 Mo4 O12 177.7(3) 2_576 .
Mo3 Mo2 Mo4 O12 91.7(3) . .
O7 Mo2 Mo4 O13 109.2(4) . .
O4 Mo2 Mo4 O13 -1.4(5) . .
O9 Mo2 Mo4 O13 -148.1(4) . .
O6 Mo2 Mo4 O13 -1.6(5) . .
O10 Mo2 Mo4 O13 -149.2(4) . .
O10 Mo2 Mo4 O13 -75.9(4) 2_576 .
Mo3 Mo2 Mo4 O13 -161.9(4) . .
O7 Mo2 Mo4 O11 -98.4(4) . .
O4 Mo2 Mo4 O11 150.9(4) . .
O9 Mo2 Mo4 O11 4.2(3) . .
O6 Mo2 Mo4 O11 150.8(4) . .
O10 Mo2 Mo4 O11 3.1(3) . .
O10 Mo2 Mo4 O11 76.5(3) 2_576 .
Mo3 Mo2 Mo4 O11 -9.5(3) . .
O7 Mo2 Mo4 O6 110.8(4) . .
O4 Mo2 Mo4 O6 0.2(4) . .
O9 Mo2 Mo4 O6 -146.5(4) . .
O10 Mo2 Mo4 O6 -147.6(4) . .
O10 Mo2 Mo4 O6 -74.3(4) 2_576 .
Mo3 Mo2 Mo4 O6 -160.3(3) . .
O7 Mo2 Mo4 O10 -101.6(4) . .
O4 Mo2 Mo4 O10 147.8(4) . .
O9 Mo2 Mo4 O10 1.1(3) . .
O6 Mo2 Mo4 O10 147.6(4) . .
O10 Mo2 Mo4 O10 73.3(3) 2_576 .
Mo3 Mo2 Mo4 O10 -12.7(2) . .
O7 Mo2 Mo4 O9 -176.6(3) . 2_576
O4 Mo2 Mo4 O9 72.7(4) . 2_576
O9 Mo2 Mo4 O9 -74.0(3) . 2_576
O6 Mo2 Mo4 O9 72.6(4) . 2_576
O10 Mo2 Mo4 O9 -75.0(3) . 2_576
O10 Mo2 Mo4 O9 -1.7(2) 2_576 2_576
Mo3 Mo2 Mo4 O9 -87.73(18) . 2_576
N3 C3 C4 C8 -105.2(13) . .
N3 C3 C4 C5 74.2(14) . .
C8 C4 C5 C6 -1.5(17) . .
C3 C4 C5 C6 179.2(11) . .
C4 C5 C6 C7 1.8(19) . .
C5 C6 C7 N4 -2(2) . .
C5 C4 C8 N4 1.8(18) . .
C3 C4 C8 N4 -178.9(10) . .
N7 C11 C12 C16 -99.8(12) . .
N7 C11 C12 C13 87.6(13) . .
C16 C12 C13 C14 2.1(16) . .
C11 C12 C13 C14 174.8(10) . .
C12 C13 C14 C15 -1.8(17) . .
C13 C14 C15 N8 1.0(17) . .
C13 C12 C16 N8 -1.6(17) . .
C11 C12 C16 N8 -174.6(10) . .
N3 C2 N1 C1 -0.4(13) . .
N3 C2 N1 Cu3 -171.9(8) . .
N2 C1 N1 C2 2.1(15) . .
N2 C1 N1 Cu3 173.7(9) . .
N8 Cu3 N1 C2 0(2) . .
O13 Cu3 N1 C2 176.9(10) . .
N8 Cu3 N1 C1 -169.6(13) . .
O13 Cu3 N1 C1 7.3(11) . .
N1 C1 N2 N3 -2.8(15) . .
N1 C2 N3 N2 -1.3(14) . .
N1 C2 N3 C3 -179.1(11) . .
C1 N2 N3 C2 2.5(13) . .
C1 N2 N3 C3 -179.5(11) . .
C4 C3 N3 C2 115.2(14) . .
C4 C3 N3 N2 -62.4(14) . .
C6 C7 N4 C8 3(2) . .
C6 C7 N4 Cu1 -169.9(10) . 2_578
C4 C8 N4 C7 -2.2(18) . .
C4 C8 N4 Cu1 170.4(9) . 2_578
N6 C9 N5 C10 -3.2(14) . .
N6 C9 N5 Cu1 176.5(8) . .
N7 C10 N5 C9 1.7(13) . .
N7 C10 N5 Cu1 -178.0(7) . .
N4 Cu1 N5 C9 2(5) 2_578 .
N4 Cu1 N5 C10 -179(100) 2_578 .
N5 C9 N6 N7 3.3(14) . .
N5 C9 N6 Cu2 -157.2(9) . .
Cl1 Cu2 N6 C9 149.9(10) . .
Cl1 Cu2 N6 C9 -34.1(11) 2_487 .
Cu2 Cu2 N6 C9 -35.9(14) 2_487 .
Cl1 Cu2 N6 N7 -5.8(17) . .
Cl1 Cu2 N6 N7 170.2(9) 2_487 .
Cu2 Cu2 N6 N7 168.4(6) 2_487 .
N5 C10 N7 N6 0.2(12) . .
N5 C10 N7 C11 170.5(9) . .
C9 N6 N7 C10 -2.0(12) . .
Cu2 N6 N7 C10 157.9(8) . .
C9 N6 N7 C11 -172.9(10) . .
Cu2 N6 N7 C11 -12.9(14) . .
C12 C11 N7 C10 118.3(12) . .
C12 C11 N7 N6 -72.5(13) . .
C14 C15 N8 C16 -0.4(16) . .
C14 C15 N8 Cu3 -174.9(8) . .
C12 C16 N8 C15 0.8(16) . .
C12 C16 N8 Cu3 175.4(8) . .
N1 Cu3 N8 C15 177.3(12) . .
O13 Cu3 N8 C15 0.4(9) . .
N1 Cu3 N8 C16 3(2) . .
O13 Cu3 N8 C16 -174.0(8) . .
O8 Mo3 O3 Mo1 70.3(5) . 2_576
O5 Mo3 O3 Mo1 178.6(4) . 2_576
O9 Mo3 O3 Mo1 -54.7(8) . 2_576
O10 Mo3 O3 Mo1 -22.4(4) . 2_576
O6 Mo3 O3 Mo1 -94.6(4) 2_576 2_576
Mo2 Mo3 O3 Mo1 -21.3(5) . 2_576
O7 Mo2 O4 Mo1 -178.8(4) . .
O9 Mo2 O4 Mo1 78.3(4) . .
O6 Mo2 O4 Mo1 -74.1(4) . .
O10 Mo2 O4 Mo1 3.2(10) . .
O10 Mo2 O4 Mo1 1.7(3) 2_576 .
Mo3 Mo2 O4 Mo1 78.6(4) . .
Mo4 Mo2 O4 Mo1 -74.2(4) . .
O1 Mo1 O4 Mo2 -4.9(18) . .
O2 Mo1 O4 Mo2 -179.8(5) . .
O3 Mo1 O4 Mo2 72.9(4) 2_576 .
O11 Mo1 O4 Mo2 -76.3(4) 2_576 .
O7 Mo2 O6 Mo4 -72.8(4) . .
O4 Mo2 O6 Mo4 -179.9(3) . .
O9 Mo2 O6 Mo4 62.1(6) . .
O10 Mo2 O6 Mo4 22.9(3) . .
O10 Mo2 O6 Mo4 100.2(3) 2_576 .
Mo3 Mo2 O6 Mo4 23.6(4) . .
O7 Mo2 O6 Mo3 172.6(3) . 2_576
O4 Mo2 O6 Mo3 65.6(4) . 2_576
O9 Mo2 O6 Mo3 -52.4(6) . 2_576
O10 Mo2 O6 Mo3 -91.6(3) . 2_576
O10 Mo2 O6 Mo3 -14.3(3) 2_576 2_576
Mo3 Mo2 O6 Mo3 -90.9(3) . 2_576
Mo4 Mo2 O6 Mo3 -114.5(4) . 2_576
O12 Mo4 O6 Mo2 73.1(4) . .
O13 Mo4 O6 Mo2 178.9(3) . .
O11 Mo4 O6 Mo2 -52.9(7) . .
O10 Mo4 O6 Mo2 -22.2(3) . .
O9 Mo4 O6 Mo2 -98.4(3) 2_576 .
O12 Mo4 O6 Mo3 -169.4(3) . 2_576
O13 Mo4 O6 Mo3 -63.7(4) . 2_576
O11 Mo4 O6 Mo3 64.6(6) . 2_576
O10 Mo4 O6 Mo3 95.2(3) . 2_576
O9 Mo4 O6 Mo3 19.1(2) 2_576 2_576
Mo2 Mo4 O6 Mo3 117.4(4) . 2_576
O7 Mo2 O9 Mo3 73.3(4) . .
O4 Mo2 O9 Mo3 179.7(3) . .
O6 Mo2 O9 Mo3 -61.9(6) . .
O10 Mo2 O9 Mo3 -22.8(3) . .
O10 Mo2 O9 Mo3 -99.9(3) 2_576 .
Mo4 Mo2 O9 Mo3 -23.6(4) . .
O7 Mo2 O9 Mo4 -172.9(3) . 2_576
O4 Mo2 O9 Mo4 -66.6(3) . 2_576
O6 Mo2 O9 Mo4 51.8(6) . 2_576
O10 Mo2 O9 Mo4 90.9(3) . 2_576
O10 Mo2 O9 Mo4 13.9(3) 2_576 2_576
Mo3 Mo2 O9 Mo4 113.7(4) . 2_576
Mo4 Mo2 O9 Mo4 90.1(3) . 2_576
O8 Mo3 O9 Mo2 -71.3(4) . .
O5 Mo3 O9 Mo2 -177.6(3) . .
O3 Mo3 O9 Mo2 54.9(6) . .
O10 Mo3 O9 Mo2 22.1(3) . .
O6 Mo3 O9 Mo2 97.4(3) 2_576 .
O8 Mo3 O9 Mo4 172.3(3) . 2_576
O5 Mo3 O9 Mo4 66.0(4) . 2_576
O3 Mo3 O9 Mo4 -61.5(6) . 2_576
O10 Mo3 O9 Mo4 -94.3(3) . 2_576
O6 Mo3 O9 Mo4 -19.0(2) 2_576 2_576
Mo2 Mo3 O9 Mo4 -116.4(4) . 2_576
O7 Mo2 O10 Mo4 81.7(3) . .
O4 Mo2 O10 Mo4 -100.3(7) . .
O9 Mo2 O10 Mo4 -179.1(3) . .
O6 Mo2 O10 Mo4 -18.8(2) . .
O10 Mo2 O10 Mo4 -98.7(3) 2_576 .
Mo3 Mo2 O10 Mo4 162.1(3) . .
O7 Mo2 O10 Mo3 -80.3(3) . .
O4 Mo2 O10 Mo3 97.6(7) . .
O9 Mo2 O10 Mo3 18.9(2) . .
O6 Mo2 O10 Mo3 179.2(3) . .
O10 Mo2 O10 Mo3 99.2(3) 2_576 .
Mo4 Mo2 O10 Mo3 -162.1(3) . .
O7 Mo2 O10 Mo2 -179.6(3) . 2_576
O4 Mo2 O10 Mo2 -1.6(9) . 2_576
O9 Mo2 O10 Mo2 -80.3(3) . 2_576
O6 Mo2 O10 Mo2 80.0(3) . 2_576
O10 Mo2 O10 Mo2 0.0 2_576 2_576
Mo3 Mo2 O10 Mo2 -99.2(3) . 2_576
Mo4 Mo2 O10 Mo2 98.7(3) . 2_576
O12 Mo4 O10 Mo2 -76.9(3) . .
O13 Mo4 O10 Mo2 94.7(9) . .
O11 Mo4 O10 Mo2 -177.3(3) . .
O6 Mo4 O10 Mo2 18.6(2) . .
O9 Mo4 O10 Mo2 93.9(3) 2_576 .
O12 Mo4 O10 Mo3 25.3(10) . .
O13 Mo4 O10 Mo3 -163.1(10) . .
O11 Mo4 O10 Mo3 -75.1(10) . .
O6 Mo4 O10 Mo3 120.8(10) . .
O9 Mo4 O10 Mo3 -163.9(10) 2_576 .
Mo2 Mo4 O10 Mo3 102.2(10) . .
O12 Mo4 O10 Mo2 177.7(3) . 2_576
O13 Mo4 O10 Mo2 -10.7(10) . 2_576
O11 Mo4 O10 Mo2 77.3(3) . 2_576
O6 Mo4 O10 Mo2 -86.8(3) . 2_576
O9 Mo4 O10 Mo2 -11.6(2) 2_576 2_576
Mo2 Mo4 O10 Mo2 -105.4(3) . 2_576
O8 Mo3 O10 Mo2 77.3(3) . .
O5 Mo3 O10 Mo2 -90.6(10) . .
O3 Mo3 O10 Mo2 178.7(3) . .
O9 Mo3 O10 Mo2 -18.6(2) . .
O6 Mo3 O10 Mo2 -93.5(3) 2_576 .
O8 Mo3 O10 Mo4 -25.0(10) . .
O5 Mo3 O10 Mo4 167.2(10) . .
O3 Mo3 O10 Mo4 76.4(10) . .
O9 Mo3 O10 Mo4 -120.9(10) . .
O6 Mo3 O10 Mo4 164.3(10) 2_576 .
Mo2 Mo3 O10 Mo4 -102.3(10) . .
O8 Mo3 O10 Mo2 -177.3(3) . 2_576
O5 Mo3 O10 Mo2 14.8(11) . 2_576
O3 Mo3 O10 Mo2 -75.9(3) . 2_576
O9 Mo3 O10 Mo2 86.8(3) . 2_576
O6 Mo3 O10 Mo2 11.9(2) 2_576 2_576
Mo2 Mo3 O10 Mo2 105.4(3) . 2_576
O12 Mo4 O11 Mo1 -75.0(5) . 2_576
O13 Mo4 O11 Mo1 178.3(4) . 2_576
O6 Mo4 O11 Mo1 50.0(8) . 2_576
O10 Mo4 O11 Mo1 20.0(4) . 2_576
O9 Mo4 O11 Mo1 92.7(4) 2_576 2_576
Mo2 Mo4 O11 Mo1 17.8(5) . 2_576
O12 Mo4 O13 Cu3 -55(2) . .
O11 Mo4 O13 Cu3 50.1(19) . .
O6 Mo4 O13 Cu3 -154.6(18) . .
O10 Mo4 O13 Cu3 134.1(15) . .
O9 Mo4 O13 Cu3 134.9(19) 2_576 .
Mo2 Mo4 O13 Cu3 -153.7(17) . .
N1 Cu3 O13 Mo4 61.7(19) . .
N8 Cu3 O13 Mo4 -119.2(19) . .
N6 Cu2 Cl1 Cu2 176.1(10) . 2_487
Cl1 Cu2 Cl1 Cu2 0.0 2_487 2_487
